data_7107509
loop_
_publ_author_name
'Wei-Jian Xue'
'Qi Li'
'Yan-Ping Zhu'
'Jun-Gang Wang'
'An-Xin Wu'

_publ_section_title
;
 Convergent integration of two self-labor domino sequences: a novel method
 for the synthesis of oxazole derivatives from methyl ketones and benzoins
;
_journal_name_full Chem.Commun.
_journal_page_first 3485
_journal_paper_doi 10.1039/c2cc18077d
_journal_volume 48
_journal_year 2012
_chemical_formula_sum 'C22 H15 N O2'
_chemical_formula_weight 325.35
_chemical_name_systematic
;
?
;
_space_group_IT_number 14
_symmetry_cell_setting monoclinic
_symmetry_space_group_name_Hall '-P 2yn'
_symmetry_space_group_name_H-M 'P 1 21/n 1'
_atom_sites_solution_hydrogens geom
_atom_sites_solution_primary direct
_atom_sites_solution_secondary difmap
_audit_creation_method SHELXL-97
_cell_angle_alpha 90.00
_cell_angle_beta 113.663(5)
_cell_angle_gamma 90.00
_cell_formula_units_Z 4
_cell_length_a 17.224(5)
_cell_length_b 5.1542(15)
_cell_length_c 20.107(6)
_cell_measurement_reflns_used 857
_cell_measurement_temperature 298(2)
_cell_measurement_theta_max 19.24
_cell_measurement_theta_min 2.58
_cell_volume 1634.9(8)
_computing_cell_refinement 'Bruker SMART'
_computing_data_collection 'Bruker SMART'
_computing_data_reduction 'Bruker SAINT'
_computing_molecular_graphics 'Bruker SHELXTL'
_computing_publication_material 'Bruker SHELXTL'
_computing_structure_refinement 'SHELXL-97 (Sheldrick, 1997)'
_computing_structure_solution 'SHELXS-97 (Sheldrick, 1990)'
_diffrn_ambient_temperature 298(2)
_diffrn_measured_fraction_theta_full 0.999
_diffrn_measured_fraction_theta_max 0.999
_diffrn_measurement_device_type 'CCD area detector'
_diffrn_measurement_method 'phi and omega scans'
_diffrn_radiation_monochromator graphite
_diffrn_radiation_source 'fine-focus sealed tube'
_diffrn_radiation_type MoK\a
_diffrn_radiation_wavelength 0.71073
_diffrn_reflns_av_R_equivalents 0.0987
_diffrn_reflns_av_sigmaI/netI 0.0507
_diffrn_reflns_limit_h_max 20
_diffrn_reflns_limit_h_min -20
_diffrn_reflns_limit_k_max 6
_diffrn_reflns_limit_k_min -6
_diffrn_reflns_limit_l_max 23
_diffrn_reflns_limit_l_min -23
_diffrn_reflns_number 29856
_diffrn_reflns_theta_full 25.01
_diffrn_reflns_theta_max 25.01
_diffrn_reflns_theta_min 2.01
_exptl_absorpt_coefficient_mu 0.085
_exptl_absorpt_correction_T_max 0.9983
_exptl_absorpt_correction_T_min 0.9958
_exptl_absorpt_correction_type none
_exptl_crystal_colour colorless
_exptl_crystal_density_diffrn 1.322
_exptl_crystal_density_meas 0
_exptl_crystal_density_method 'not measured'
_exptl_crystal_description needle
_exptl_crystal_F_000 680
_exptl_crystal_size_max 0.05
_exptl_crystal_size_mid 0.03
_exptl_crystal_size_min 0.02
_refine_diff_density_max 0.207
_refine_diff_density_min -0.222
_refine_diff_density_rms 0.047
_refine_ls_extinction_method none
_refine_ls_goodness_of_fit_ref 1.226
_refine_ls_hydrogen_treatment mixed
_refine_ls_matrix_type full
_refine_ls_number_parameters 263
_refine_ls_number_reflns 2884
_refine_ls_number_restraints 22
_refine_ls_restrained_S_all 1.230
_refine_ls_R_factor_all 0.1421
_refine_ls_R_factor_gt 0.1073
_refine_ls_shift/su_max 0.000
_refine_ls_shift/su_mean 0.000
_refine_ls_structure_factor_coef Fsqd
_refine_ls_weighting_details 'calc w=1/[\s^2^(Fo^2^)+(0.0229P)^2^+2.8932P] where P=(Fo^2^+2Fc^2^)/3'
_refine_ls_weighting_scheme calc
_refine_ls_wR_factor_gt 0.1659
_refine_ls_wR_factor_ref 0.1765
_reflns_number_gt 2123
_reflns_number_total 2884
_reflns_threshold_expression >2sigma(I)
_cod_data_source_file c2cc18077d.txt
_cod_data_source_block 110603em
_cod_original_cell_volume 1635.0(8)
_cod_original_sg_symbol_H-M P2(1)/n
_cod_database_code 7107509

loop_
_symmetry_equiv_pos_as_xyz
'x, y, z'
'-x+1/2, y+1/2, -z+1/2'
'-x, -y, -z'
'x-1/2, -y-1/2, z-1/2'

loop_
_atom_site_label
_atom_site_type_symbol
_atom_site_fract_x
_atom_site_fract_y
_atom_site_fract_z
_atom_site_U_iso_or_equiv
_atom_site_adp_type
_atom_site_occupancy
_atom_site_symmetry_multiplicity
_atom_site_calc_flag
_atom_site_refinement_flags
_atom_site_disorder_assembly
_atom_site_disorder_group
C1 C 0.4565(3) 0.9516(9) 0.1183(2) 0.0399(10) Uani 1 1 d . . .
C2 C 0.4699(3) 1.1309(9) 0.0726(2) 0.0494(12) Uani 1 1 d . . .
H2 H 0.5220 1.1324 0.0689 0.059 Uiso 1 1 calc R . .
C3 C 0.4093(3) 1.3055(10) 0.0327(2) 0.0574(13) Uani 1 1 d . . .
H3 H 0.4198 1.4215 0.0019 0.069 Uiso 1 1 calc R . .
C4 C 0.3322(3) 1.3074(10) 0.0389(2) 0.0577(13) Uani 1 1 d . . .
H4 H 0.2903 1.4250 0.0122 0.069 Uiso 1 1 calc R . .
C5 C 0.3180(3) 1.1338(10) 0.0848(3) 0.0600(14) Uani 1 1 d . . .
H5 H 0.2664 1.1367 0.0895 0.072 Uiso 1 1 calc R . .
C6 C 0.3788(3) 0.9557(10) 0.1238(2) 0.0505(12) Uani 1 1 d . . .
H6 H 0.3677 0.8378 0.1539 0.061 Uiso 1 1 calc R . .
C7 C 0.5268(3) 0.7687(9) 0.1580(2) 0.0437(11) Uani 1 1 d . . .
C8 C 0.5210(2) 0.5784(8) 0.2115(2) 0.0381(10) Uani 1 1 d . A .
C9 C 0.4935(2) 0.3511(8) 0.2877(2) 0.0359(10) Uani 1 1 d . A .
C10 C 0.5691(2) 0.2681(8) 0.2892(2) 0.0362(10) Uani 1 1 d . A .
C11 C 0.6322(2) 0.0681(8) 0.3274(2) 0.0364(10) Uani 1 1 d . . .
C12 C 0.7080(3) 0.0534(9) 0.3179(2) 0.0467(11) Uani 1 1 d . . .
H12 H 0.7189 0.1732 0.2882 0.056 Uiso 1 1 calc R . .
C13 C 0.7667(3) -0.1367(9) 0.3521(2) 0.0502(12) Uani 1 1 d . . .
H13 H 0.8167 -0.1452 0.3448 0.060 Uiso 1 1 calc R . .
C14 C 0.7521(3) -0.3134(9) 0.3967(2) 0.0507(12) Uani 1 1 d . . .
H14 H 0.7918 -0.4421 0.4194 0.061 Uiso 1 1 calc R . .
C15 C 0.6785(3) -0.2993(9) 0.4077(2) 0.0505(12) Uani 1 1 d . . .
H15 H 0.6687 -0.4171 0.4385 0.061 Uiso 1 1 calc R . .
C16 C 0.6189(3) -0.1112(9) 0.3732(2) 0.0449(11) Uani 1 1 d . . .
H16 H 0.5691 -0.1045 0.3807 0.054 Uiso 1 1 calc R . .
C17 C 0.4440(2) 0.2729(8) 0.3302(2) 0.0396(10) Uani 1 1 d D . .
C18 C 0.4805(5) 0.2664(19) 0.4049(3) 0.060(2) Uani 0.63 1 d PD A 1
H18 H 0.5379 0.3031 0.4295 0.073 Uiso 0.63 1 calc PR A 1
C19 C 0.4323(5) 0.206(2) 0.4434(4) 0.075(3) Uani 0.63 1 d PD A 1
H19 H 0.4575 0.2070 0.4939 0.091 Uiso 0.63 1 calc PR A 1
C21 C 0.3113(5) 0.156(2) 0.3339(4) 0.088(3) Uani 0.63 1 d PD A 1
H21 H 0.2539 0.1186 0.3095 0.106 Uiso 0.63 1 calc PR A 1
C22 C 0.3590(4) 0.222(2) 0.2949(4) 0.072(3) Uani 0.63 1 d PD A 1
H22 H 0.3332 0.2318 0.2445 0.086 Uiso 0.63 1 calc PR A 1
C20 C 0.3494(4) 0.1441(12) 0.4096(3) 0.0799(19) Uani 1 1 d D . .
H20 H 0.3183 0.0953 0.4361 0.096 Uiso 1 1 calc R A 1
C18' C 0.4336(9) 0.448(2) 0.3785(7) 0.071(4) Uani 0.37 1 d PD A 2
H18' H 0.4571 0.6132 0.3830 0.085 Uiso 0.37 1 calc PR A 2
C19' C 0.3888(10) 0.382(2) 0.4199(8) 0.073(5) Uani 0.37 1 d PD A 2
H19' H 0.3855 0.4971 0.4543 0.088 Uiso 0.37 1 calc PR A 2
C21' C 0.3641(9) -0.0416(19) 0.3671(8) 0.067(4) Uani 0.37 1 d PD A 2
H21' H 0.3449 -0.2107 0.3662 0.080 Uiso 0.37 1 calc PR A 2
C22' C 0.4082(7) 0.0288(19) 0.3257(7) 0.052(3) Uani 0.37 1 d PD A 2
H22' H 0.4141 -0.0919 0.2937 0.063 Uiso 0.37 1 calc PR A 2
N1 N 0.4635(2) 0.5486(7) 0.23759(17) 0.0394(9) Uani 1 1 d . . .
O1 O 0.5915(2) 0.7687(7) 0.14713(18) 0.0661(11) Uani 1 1 d . . .
O2 O 0.58700(16) 0.4125(5) 0.24014(14) 0.0383(7) Uani 1 1 d . . .

loop_
_atom_site_aniso_label
_atom_site_aniso_U_11
_atom_site_aniso_U_22
_atom_site_aniso_U_33
_atom_site_aniso_U_23
_atom_site_aniso_U_13
_atom_site_aniso_U_12
C1 0.051(3) 0.039(3) 0.029(2) -0.0022(19) 0.015(2) 0.002(2)
C2 0.051(3) 0.051(3) 0.046(3) 0.001(2) 0.019(2) 0.000(2)
C3 0.071(3) 0.049(3) 0.049(3) 0.010(2) 0.019(3) 0.000(3)
C4 0.068(3) 0.052(3) 0.042(3) 0.005(2) 0.011(2) 0.016(3)
C5 0.053(3) 0.064(4) 0.060(3) 0.012(3) 0.020(3) 0.019(3)
C6 0.052(3) 0.052(3) 0.048(3) 0.008(2) 0.021(2) 0.008(2)
C7 0.048(3) 0.047(3) 0.039(2) 0.002(2) 0.020(2) 0.001(2)
C8 0.035(2) 0.041(3) 0.036(2) -0.005(2) 0.0118(19) 0.001(2)
C9 0.037(2) 0.037(2) 0.034(2) -0.0011(19) 0.0143(19) -0.002(2)
C10 0.042(2) 0.038(3) 0.032(2) -0.004(2) 0.0189(19) -0.003(2)
C11 0.042(2) 0.033(2) 0.034(2) -0.0071(19) 0.0149(19) -0.005(2)
C12 0.050(3) 0.052(3) 0.046(3) 0.007(2) 0.026(2) 0.001(2)
C13 0.047(3) 0.051(3) 0.055(3) 0.002(3) 0.023(2) 0.002(2)
C14 0.046(3) 0.047(3) 0.049(3) -0.002(2) 0.009(2) 0.002(2)
C15 0.056(3) 0.045(3) 0.048(3) 0.009(2) 0.019(2) -0.008(2)
C16 0.049(3) 0.043(3) 0.048(3) 0.002(2) 0.025(2) -0.003(2)
C17 0.041(2) 0.037(3) 0.047(3) 0.001(2) 0.023(2) 0.002(2)
C18 0.062(5) 0.080(7) 0.047(5) -0.006(5) 0.029(4) -0.013(5)
C19 0.096(8) 0.088(8) 0.065(6) -0.002(6) 0.055(6) -0.013(7)
C21 0.061(6) 0.125(10) 0.101(8) -0.028(7) 0.056(6) -0.026(6)
C22 0.048(5) 0.118(9) 0.055(5) 0.002(5) 0.026(4) 0.001(5)
C20 0.098(5) 0.077(5) 0.104(5) -0.009(4) 0.081(4) -0.019(4)
C18' 0.076(10) 0.053(10) 0.110(12) -0.025(9) 0.064(10) -0.008(9)
C19' 0.081(11) 0.064(11) 0.105(13) -0.023(10) 0.070(10) -0.009(10)
C21' 0.087(11) 0.037(8) 0.116(12) 0.002(9) 0.081(10) -0.003(8)
C22' 0.054(8) 0.041(8) 0.075(9) -0.014(7) 0.041(7) -0.010(7)
N1 0.0374(19) 0.045(2) 0.0335(18) 0.0009(17) 0.0117(16) 0.0008(18)
O1 0.058(2) 0.080(3) 0.076(2) 0.033(2) 0.0434(19) 0.0222(19)
O2 0.0401(16) 0.0407(18) 0.0372(15) 0.0069(14) 0.0186(13) 0.0057(14)

loop_
_atom_type_symbol
_atom_type_description
_atom_type_scat_dispersion_real
_atom_type_scat_dispersion_imag
_atom_type_scat_source
C C 0.0033 0.0016 'International Tables Vol C Tables 4.2.6.8 and 6.1.1.4'
H H 0.0000 0.0000 'International Tables Vol C Tables 4.2.6.8 and 6.1.1.4'
N N 0.0061 0.0033 'International Tables Vol C Tables 4.2.6.8 and 6.1.1.4'
O O 0.0106 0.0060 'International Tables Vol C Tables 4.2.6.8 and 6.1.1.4'

loop_
_geom_angle_atom_site_label_1
_geom_angle_atom_site_label_2
_geom_angle_atom_site_label_3
_geom_angle
C6 C1 C2 117.8(4)
C6 C1 C7 124.8(4)
C2 C1 C7 117.4(4)
C3 C2 C1 122.3(4)
C3 C2 H2 118.8
C1 C2 H2 118.8
C2 C3 C4 119.2(5)
C2 C3 H3 120.4
C4 C3 H3 120.4
C5 C4 C3 119.4(5)
C5 C4 H4 120.3
C3 C4 H4 120.3
C4 C5 C6 121.1(5)
C4 C5 H5 119.4
C6 C5 H5 119.4
C5 C6 C1 120.1(5)
C5 C6 H6 119.9
C1 C6 H6 119.9
O1 C7 C8 117.4(4)
O1 C7 C1 120.7(4)
C8 C7 C1 121.9(4)
N1 C8 O2 113.5(4)
N1 C8 C7 130.6(4)
O2 C8 C7 115.9(3)
C10 C9 N1 108.9(3)
C10 C9 C17 131.9(4)
N1 C9 C17 119.2(3)
C9 C10 O2 107.7(3)
C9 C10 C11 137.2(4)
O2 C10 C11 115.1(3)
C16 C11 C12 117.9(4)
C16 C11 C10 121.9(4)
C12 C11 C10 120.2(4)
C13 C12 C11 120.8(4)
C13 C12 H12 119.6
C11 C12 H12 119.6
C14 C13 C12 120.5(4)
C14 C13 H13 119.8
C12 C13 H13 119.8
C13 C14 C15 119.6(4)
C13 C14 H14 120.2
C15 C14 H14 120.2
C14 C15 C16 120.3(4)
C14 C15 H15 119.8
C16 C15 H15 119.8
C15 C16 C11 120.9(4)
C15 C16 H16 119.5
C11 C16 H16 119.5
C22 C17 C18 119.1(5)
C22 C17 C22' 55.9(6)
C18 C17 C22' 92.6(7)
C22 C17 C18' 94.4(7)
C18 C17 C18' 52.0(7)
C22' C17 C18' 117.1(6)
C22 C17 C9 119.6(4)
C18 C17 C9 121.2(4)
C22' C17 C9 123.5(5)
C18' C17 C9 119.3(5)
C17 C18 C19 120.2(6)
C17 C18 H18 119.9
C19 C18 H18 119.9
C20 C19 C18 121.6(6)
C20 C19 H19 119.2
C18 C19 H19 119.2
C22 C21 C20 120.1(6)
C22 C21 H21 119.9
C20 C21 H21 119.9
C17 C22 C21 120.4(6)
C17 C22 H22 119.8
C21 C22 H22 119.8
C19 C20 C21' 93.1(8)
C19 C20 C19' 50.0(7)
C21' C20 C19' 120.8(6)
C19 C20 C21 118.5(5)
C21' C20 C21 58.3(7)
C19' C20 C21 96.6(9)
C19 C20 H20 120.7
C21' C20 H20 117.5
C19' C20 H20 121.2
C21 C20 H20 120.7
C19' C18' C17 121.2(9)
C19' C18' H18' 119.4
C17 C18' H18' 119.4
C20 C19' C18' 119.3(9)
C20 C19' H19' 120.4
C18' C19' H19' 120.4
C20 C21' C22' 118.4(8)
C20 C21' H21' 120.8
C22' C21' H21' 120.8
C21' C22' C17 122.4(8)
C21' C22' H22' 118.8
C17 C22' H22' 118.8
C8 N1 C9 105.0(3)
C8 O2 C10 104.9(3)

loop_
_geom_bond_atom_site_label_1
_geom_bond_atom_site_label_2
_geom_bond_distance
C1 C6 1.387(6)
C1 C2 1.387(6)
C1 C7 1.488(6)
C2 C3 1.368(6)
C2 H2 0.9300
C3 C4 1.382(6)
C3 H3 0.9300
C4 C5 1.376(6)
C4 H4 0.9300
C5 C6 1.377(6)
C5 H5 0.9300
C6 H6 0.9300
C7 O1 1.219(5)
C7 C8 1.488(6)
C8 N1 1.303(5)
C8 O2 1.352(5)
C9 C10 1.359(5)
C9 N1 1.379(5)
C9 C17 1.485(5)
C10 O2 1.367(4)
C10 C11 1.471(6)
C11 C16 1.387(5)
C11 C12 1.394(5)
C12 C13 1.378(6)
C12 H12 0.9300
C13 C14 1.371(6)
C13 H13 0.9300
C14 C15 1.374(6)
C14 H14 0.9300
C15 C16 1.379(6)
C15 H15 0.9300
C16 H16 0.9300
C17 C22 1.373(6)
C17 C18 1.376(6)
C17 C22' 1.388(8)
C17 C18' 1.390(8)
C18 C19 1.380(7)
C18 H18 0.9300
C19 C20 1.350(7)
C19 H19 0.9300
C21 C22 1.386(7)
C21 C20 1.396(7)
C21 H21 0.9300
C22 H22 0.9300
C20 C21' 1.372(8)
C20 C19' 1.377(8)
C20 H20 0.9300
C18' C19' 1.385(9)
C18' H18' 0.9300
C19' H19' 0.9300
C21' C22' 1.381(8)
C21' H21' 0.9300
C22' H22' 0.9300

loop_
_geom_hbond_atom_site_label_D
_geom_hbond_atom_site_label_H
_geom_hbond_atom_site_label_A
_geom_hbond_distance_DH
_geom_hbond_distance_HA
_geom_hbond_distance_DA
_geom_hbond_angle_DHA
C6 H6 N1 0.93 2.36 3.014(6) 127.6

loop_
_geom_torsion_atom_site_label_1
_geom_torsion_atom_site_label_2
_geom_torsion_atom_site_label_3
_geom_torsion_atom_site_label_4
_geom_torsion
C6 C1 C2 C3 -1.0(7)
C7 C1 C2 C3 179.0(4)
C1 C2 C3 C4 1.1(7)
C2 C3 C4 C5 -0.1(7)
C3 C4 C5 C6 -1.0(8)
C4 C5 C6 C1 1.1(7)
C2 C1 C6 C5 -0.1(7)
C7 C1 C6 C5 179.9(4)
C6 C1 C7 O1 176.0(5)
C2 C1 C7 O1 -4.0(6)
C6 C1 C7 C8 -3.5(7)
C2 C1 C7 C8 176.5(4)
O1 C7 C8 N1 174.0(4)
C1 C7 C8 N1 -6.5(7)
O1 C7 C8 O2 -3.6(6)
C1 C7 C8 O2 175.9(4)
N1 C9 C10 O2 0.0(4)
C17 C9 C10 O2 -177.9(4)
N1 C9 C10 C11 -178.4(4)
C17 C9 C10 C11 3.7(8)
C9 C10 C11 C16 5.1(7)
O2 C10 C11 C16 -173.2(4)
C9 C10 C11 C12 -175.2(5)
O2 C10 C11 C12 6.4(5)
C16 C11 C12 C13 1.2(6)
C10 C11 C12 C13 -178.5(4)
C11 C12 C13 C14 -0.7(7)
C12 C13 C14 C15 -0.4(7)
C13 C14 C15 C16 1.0(7)
C14 C15 C16 C11 -0.5(7)
C12 C11 C16 C15 -0.6(6)
C10 C11 C16 C15 179.1(4)
C10 C9 C17 C22 -132.2(7)
N1 C9 C17 C22 50.1(7)
C10 C9 C17 C18 52.0(8)
N1 C9 C17 C18 -125.8(6)
C10 C9 C17 C22' -65.6(9)
N1 C9 C17 C22' 116.6(8)
C10 C9 C17 C18' 113.0(9)
N1 C9 C17 C18' -64.8(9)
C22 C17 C18 C19 0.9(13)
C22' C17 C18 C19 -50.9(11)
C18' C17 C18 C19 72.0(10)
C9 C17 C18 C19 176.8(8)
C17 C18 C19 C20 1.9(16)
C18 C17 C22 C21 -2.3(13)
C22' C17 C22 C21 69.4(10)
C18' C17 C22 C21 -50.7(12)
C9 C17 C22 C21 -178.2(8)
C20 C21 C22 C17 1.0(16)
C18 C19 C20 C21' 52.1(12)
C18 C19 C20 C19' -76.5(11)
C18 C19 C20 C21 -3.2(15)
C22 C21 C20 C19 1.8(15)
C22 C21 C20 C21' -73.0(10)
C22 C21 C20 C19' 49.3(13)
C22 C17 C18' C19' 53.2(16)
C18 C17 C18' C19' -70.8(15)
C22' C17 C18' C19' 0(2)
C9 C17 C18' C19' -179.1(13)
C19 C20 C19' C18' 75.1(15)
C21' C20 C19' C18' 10(2)
C21 C20 C19' C18' -47.0(17)
C17 C18' C19' C20 -4(2)
C19 C20 C21' C22' -54.5(15)
C19' C20 C21' C22' -10(2)
C21 C20 C21' C22' 67.4(13)
C20 C21' C22' C17 6(2)
C22 C17 C22' C21' -76.1(13)
C18 C17 C22' C21' 47.8(14)
C18' C17 C22' C21' -0.2(18)
C9 C17 C22' C21' 178.4(11)
O2 C8 N1 C9 0.7(4)
C7 C8 N1 C9 -177.0(4)
C10 C9 N1 C8 -0.4(4)
C17 C9 N1 C8 177.8(4)
N1 C8 O2 C10 -0.7(4)
C7 C8 O2 C10 177.3(3)
C9 C10 O2 C8 0.4(4)
C11 C10 O2 C8 179.2(3)
